data_1504854
loop_
_publ_author_name
'Wang, Yongfeng'
'Parkin, Sean R.'
'Watson, Mark D.'

_publ_section_title
;
 Benzodichalcogenophenes with perfluoroarene termini.
;
_journal_issue 20
_journal_name_full 'Organic letters'
_journal_page_first 4421
_journal_page_last 4424
_journal_paper_doi 10.1021/ol801569m
_journal_volume 10
_journal_year 2008
_chemical_formula_moiety 'C24 H4 F14 S2'
_chemical_formula_sum 'C24 H4 F14 S2'
_chemical_formula_weight 622.39
_chemical_name_systematic
; 
 ? 
;
_space_group_IT_number 2
_symmetry_cell_setting triclinic
_symmetry_space_group_name_Hall '-P 1'
_symmetry_space_group_name_H-M 'P -1'
_atom_sites_solution_hydrogens geom
_atom_sites_solution_primary direct
_atom_sites_solution_secondary difmap
_audit_creation_method SHELXL-97
_cell_angle_alpha 88.429(3)
_cell_angle_beta 77.042(3)
_cell_angle_gamma 76.840(3)
_cell_formula_units_Z 1
_cell_length_a 6.3778(5)
_cell_length_b 7.8235(6)
_cell_length_c 10.9923(8)
_cell_measurement_reflns_used 5550
_cell_measurement_temperature 90.0(2)
_cell_measurement_theta_max 69.36
_cell_measurement_theta_min 5.81
_cell_volume 520.31(7)
_computing_cell_refinement APEX2
_computing_data_collection 'APEX2 (Bruker-AXS, 2006)'
_computing_data_reduction APEX2
_computing_molecular_graphics 'XP in SHELXTL (Sheldrick, 2008)'
_computing_publication_material
; 
SHELX97-2 (Sheldrick, 2008) and local procedures 
;
_computing_structure_refinement 'SHELXL-97 (Sheldrick, 2008)'
_computing_structure_solution 'SHELXS-97 (Sheldrick, 2008)'
_diffrn_ambient_temperature 90.0(2)
_diffrn_detector_area_resol_mean 18
_diffrn_measured_fraction_theta_full 0.981
_diffrn_measured_fraction_theta_max 0.981
_diffrn_measurement_device_type 'Bruker X8 Proteum diffractometer'
_diffrn_measurement_method '\f and \w scans'
_diffrn_radiation_monochromator 'graded multilayer optics'
_diffrn_radiation_source 'fine-focus rotating anode'
_diffrn_radiation_type CuK\a
_diffrn_radiation_wavelength 1.54178
_diffrn_reflns_av_R_equivalents 0.0971
_diffrn_reflns_av_sigmaI/netI 0.0511
_diffrn_reflns_limit_h_max 7
_diffrn_reflns_limit_h_min -7
_diffrn_reflns_limit_k_max 9
_diffrn_reflns_limit_k_min -9
_diffrn_reflns_limit_l_max 13
_diffrn_reflns_limit_l_min -13
_diffrn_reflns_number 7596
_diffrn_reflns_theta_full 69.49
_diffrn_reflns_theta_max 69.49
_diffrn_reflns_theta_min 4.13
_diffrn_standards_number 0
_exptl_absorpt_coefficient_mu 3.666
_exptl_absorpt_correction_T_max 0.8672
_exptl_absorpt_correction_T_min 0.584
_exptl_absorpt_correction_type multi-scan
_exptl_absorpt_process_details 'Sadabs in APEX2 (BrukerAXS, 2006)'
_exptl_crystal_colour yellow
_exptl_crystal_density_diffrn 1.986
_exptl_crystal_density_method 'not measured'
_exptl_crystal_description needle
_exptl_crystal_F_000 306
_exptl_crystal_size_max 0.30
_exptl_crystal_size_mid 0.04
_exptl_crystal_size_min 0.04
_refine_diff_density_max 0.550
_refine_diff_density_min -0.578
_refine_diff_density_rms 0.103
_refine_ls_extinction_method none
_refine_ls_goodness_of_fit_ref 1.017
_refine_ls_hydrogen_treatment constr
_refine_ls_matrix_type full
_refine_ls_number_parameters 219
_refine_ls_number_reflns 1915
_refine_ls_number_restraints 184
_refine_ls_restrained_S_all 1.061
_refine_ls_R_factor_all 0.0559
_refine_ls_R_factor_gt 0.0528
_refine_ls_shift/su_max 0.001
_refine_ls_shift/su_mean 0.000
_refine_ls_structure_factor_coef Fsqd
_refine_ls_weighting_details 'calc w=1/[\s^2^(Fo^2^)+(0.0829P)^2^+0.5493P] where P=(Fo^2^+2Fc^2^)/3'
_refine_ls_weighting_scheme calc
_refine_ls_wR_factor_gt 0.1348
_refine_ls_wR_factor_ref 0.1394
_reflns_number_gt 1763
_reflns_number_total 1915
_reflns_threshold_expression >2\s(I)
_cod_data_source_file ol801569m_si_001.cif
_cod_data_source_block x07067_1b
_cod_database_code 1504854

loop_
_symmetry_equiv_pos_as_xyz
'x, y, z'
'-x, -y, -z'

loop_
_atom_site_label
_atom_site_type_symbol
_atom_site_fract_x
_atom_site_fract_y
_atom_site_fract_z
_atom_site_U_iso_or_equiv
_atom_site_adp_type
_atom_site_occupancy
_atom_site_symmetry_multiplicity
_atom_site_calc_flag
_atom_site_refinement_flags
_atom_site_disorder_assembly
_atom_site_disorder_group
C1 C 0.4015(4) 0.6631(3) 0.5662(2) 0.0229(5) Uani 1 1 d . . .
H1 H 0.3368 0.7719 0.6103 0.028 Uiso 1 1 calc R A 1
C2 C 0.6082(4) 0.6344(3) 0.4853(2) 0.0224(5) Uani 0.884(2) 1 d PDU B 1
S3 S 0.76569(11) 0.78849(9) 0.45480(6) 0.0201(3) Uani 0.884(2) 1 d PDU B 1
C4 C 0.9761(10) 0.6374(8) 0.3533(7) 0.0197(12) Uani 0.884(2) 1 d PDU B 1
C5 C 0.9182(5) 0.4839(4) 0.3457(3) 0.0214(6) Uani 0.884(2) 1 d PDU B 1
H5 H 1.0120 0.3886 0.2942 0.026 Uiso 0.884(2) 1 calc PR B 1
C6 C 0.7058(4) 0.4729(3) 0.4201(2) 0.0220(5) Uani 0.884(2) 1 d PDU . 1
C2' C 0.6082(4) 0.6344(3) 0.4853(2) 0.0224(5) Uani 0.116(2) 1 d PDU B 2
C3' C 0.800(3) 0.714(2) 0.4358(18) 0.0201(3) Uani 0.116(2) 1 d PDU B 2
H3' H 0.8078 0.8215 0.4714 0.024 Uiso 0.116(2) 1 calc PR B 2
C4' C 0.964(9) 0.635(5) 0.341(7) 0.0197(12) Uani 0.116(2) 1 d PDU B 2
S5' S 0.9449(10) 0.4160(8) 0.3088(5) 0.0214(6) Uani 0.116(2) 1 d PDU B 2
C6' C 0.7058(4) 0.4729(3) 0.4201(2) 0.0220(5) Uani 0.116(2) 1 d PDU . 2
C7 C 1.1786(4) 0.6879(3) 0.2874(2) 0.0203(5) Uani 1 1 d . . .
C8 C 1.2132(4) 0.8555(3) 0.2964(2) 0.0224(5) Uani 1 1 d . B .
C9 C 1.4021(4) 0.9042(3) 0.2353(2) 0.0221(5) Uani 1 1 d . . .
C10 C 1.5717(4) 0.7887(3) 0.1582(2) 0.0231(6) Uani 1 1 d . B .
C11 C 1.5403(4) 0.6221(4) 0.1469(3) 0.0280(6) Uani 1 1 d . . .
C12 C 1.3514(4) 0.5736(3) 0.2091(3) 0.0264(6) Uani 1 1 d . B .
F1 F 1.0563(3) 0.9810(2) 0.36548(16) 0.0345(4) Uani 1 1 d . . .
F2 F 1.4150(3) 1.0691(2) 0.25027(15) 0.0318(4) Uani 1 1 d . B .
F3 F 1.6933(3) 0.4998(2) 0.0734(2) 0.0483(6) Uani 1 1 d . B .
F4 F 1.3404(3) 0.4089(2) 0.19093(19) 0.0419(5) Uani 1 1 d . . .
C13 C 1.7718(4) 0.8465(4) 0.0859(3) 0.0295(6) Uani 1 1 d DU . .
F5 F 1.8345(12) 0.9515(9) 0.1584(7) 0.0345(13) Uani 0.66(3) 1 d PDU B 1
F6 F 1.7297(15) 0.942(2) -0.0115(9) 0.051(2) Uani 0.66(3) 1 d PDU B 1
F7 F 1.9442(18) 0.7168(12) 0.0485(14) 0.039(2) Uani 0.66(3) 1 d PDU B 1
F5' F 1.952(3) 0.716(3) 0.073(2) 0.034(3) Uani 0.34(3) 1 d PDU B 2
F6' F 1.820(3) 0.984(3) 0.129(3) 0.064(4) Uani 0.34(3) 1 d PDU B 2
F7' F 1.753(3) 0.872(4) -0.0326(13) 0.054(3) Uani 0.34(3) 1 d PDU B 2

loop_
_atom_site_aniso_label
_atom_site_aniso_U_11
_atom_site_aniso_U_22
_atom_site_aniso_U_33
_atom_site_aniso_U_23
_atom_site_aniso_U_13
_atom_site_aniso_U_12
C1 0.0236(13) 0.0198(11) 0.0247(12) 0.0008(9) -0.0070(10) -0.0018(10)
C2 0.0238(13) 0.0222(11) 0.0255(11) 0.0041(9) -0.0129(10) -0.0072(10)
S3 0.0172(4) 0.0186(4) 0.0252(4) -0.0005(3) -0.0052(3) -0.0049(3)
C4 0.0171(15) 0.0241(12) 0.021(2) 0.0047(10) -0.0103(16) -0.0056(10)
C5 0.0179(12) 0.0215(17) 0.0238(16) -0.0006(12) -0.0048(12) -0.0022(13)
C6 0.0156(12) 0.0260(12) 0.0233(11) 0.0048(10) -0.0072(9) -0.0002(10)
C2' 0.0238(13) 0.0222(11) 0.0255(11) 0.0041(9) -0.0129(10) -0.0072(10)
C3' 0.0172(4) 0.0186(4) 0.0252(4) -0.0005(3) -0.0052(3) -0.0049(3)
C4' 0.0171(15) 0.0241(12) 0.021(2) 0.0047(10) -0.0103(16) -0.0056(10)
S5' 0.0179(12) 0.0215(17) 0.0238(16) -0.0006(12) -0.0048(12) -0.0022(13)
C6' 0.0156(12) 0.0260(12) 0.0233(11) 0.0048(10) -0.0072(9) -0.0002(10)
C7 0.0164(12) 0.0249(12) 0.0211(11) 0.0053(9) -0.0087(10) -0.0038(10)
C8 0.0195(13) 0.0266(13) 0.0210(11) -0.0025(10) -0.0055(10) -0.0036(10)
C9 0.0242(13) 0.0226(12) 0.0230(12) 0.0030(10) -0.0100(10) -0.0078(10)
C10 0.0175(13) 0.0281(13) 0.0246(12) 0.0058(10) -0.0080(10) -0.0040(10)
C11 0.0176(13) 0.0246(13) 0.0356(14) -0.0010(11) 0.0000(11) 0.0020(10)
C12 0.0226(14) 0.0192(12) 0.0360(14) 0.0025(10) -0.0070(11) -0.0016(10)
F1 0.0291(9) 0.0287(8) 0.0413(9) -0.0124(7) 0.0068(7) -0.0107(7)
F2 0.0293(9) 0.0274(8) 0.0385(9) -0.0068(7) 0.0004(7) -0.0131(7)
F3 0.0285(10) 0.0287(9) 0.0728(13) -0.0124(9) 0.0165(9) -0.0017(7)
F4 0.0312(10) 0.0197(8) 0.0651(12) -0.0056(8) 0.0089(8) -0.0049(7)
C13 0.0217(14) 0.0350(14) 0.0321(14) 0.0097(11) -0.0081(11) -0.0061(11)
F5 0.0267(19) 0.036(2) 0.046(2) 0.0103(17) -0.009(2) -0.0169(15)
F6 0.027(2) 0.080(5) 0.051(3) 0.045(3) -0.017(2) -0.019(3)
F7 0.022(3) 0.041(3) 0.047(5) -0.004(3) 0.004(3) -0.0033(17)
F5' 0.016(4) 0.059(5) 0.024(5) 0.009(3) -0.010(3) -0.001(3)
F6' 0.057(7) 0.038(5) 0.082(9) -0.012(6) 0.034(5) -0.028(5)
F7' 0.037(5) 0.077(9) 0.050(5) 0.049(5) -0.016(4) -0.018(6)

loop_
_atom_type_symbol
_atom_type_description
_atom_type_scat_dispersion_real
_atom_type_scat_dispersion_imag
_atom_type_scat_source
C C 0.0181 0.0091 'International Tables Vol C Tables 4.2.6.8 and 6.1.1.4'
H H 0.0000 0.0000 'International Tables Vol C Tables 4.2.6.8 and 6.1.1.4'
F F 0.0727 0.0534 'International Tables Vol C Tables 4.2.6.8 and 6.1.1.4'
S S 0.3331 0.5567 'International Tables Vol C Tables 4.2.6.8 and 6.1.1.4'

loop_
_geom_angle_atom_site_label_1
_geom_angle_atom_site_label_2
_geom_angle_atom_site_label_3
_geom_angle
_geom_angle_site_symmetry_1
C6' C1 C2 117.2(2) 2_666
C6 C1 C2 117.2(2) 2_666
C6' C1 H1 121.4 2_666
C6 C1 H1 121.4 2_666
C2 C1 H1 121.4 .
C1 C2 C6 121.7(2) .
C1 C2 S3 124.0(2) .
C6 C2 S3 114.24(18) .
C2 S3 C4 90.34(13) .
C5 C4 C7 128.2(4) .
C5 C4 S3 111.1(2) .
C7 C4 S3 120.6(3) .
C4 C5 C6 115.9(3) .
C4 C5 H5 122.0 .
C6 C5 H5 122.0 .
C1 C6 C2 121.1(2) 2_666
C1 C6 C5 130.6(2) 2_666
C2 C6 C5 108.4(2) .
C4' C3' H3' 119.9 .
C3' C4' C7 127(2) .
C3' C4' S5' 112.3(10) .
C7 C4' S5' 118.3(16) .
C12 C7 C8 113.9(2) .
C12 C7 C4 123.2(3) .
C8 C7 C4 122.9(3) .
C12 C7 C4' 120.6(7) .
C8 C7 C4' 124.9(11) .
F1 C8 C9 116.3(2) .
F1 C8 C7 120.3(2) .
C9 C8 C7 123.4(2) .
F2 C9 C8 117.9(2) .
F2 C9 C10 120.4(2) .
C8 C9 C10 121.7(2) .
C9 C10 C11 116.0(2) .
C9 C10 C13 121.2(2) .
C11 C10 C13 122.8(3) .
F3 C11 C12 116.8(2) .
F3 C11 C10 121.0(2) .
C12 C11 C10 122.1(3) .
F4 C12 C11 116.6(2) .
F4 C12 C7 120.5(2) .
C11 C12 C7 122.9(2) .
F6' C13 F7 113.6(12) .
F6' C13 F6 87.4(11) .
F7 C13 F6 109.5(6) .
F6' C13 F5' 107.2(14) .
F6 C13 F5' 120.4(11) .
F6' C13 F7' 109.6(8) .
F7 C13 F7' 89.9(10) .
F5' C13 F7' 101.8(11) .
F7 C13 F5 105.8(6) .
F6 C13 F5 105.6(5) .
F5' C13 F5 96.8(12) .
F7' C13 F5 127.3(10) .
F6' C13 C10 117.5(8) .
F7 C13 C10 113.8(6) .
F6 C13 C10 112.0(4) .
F5' C13 C10 110.8(13) .
F7' C13 C10 108.8(8) .
F5 C13 C10 109.6(4) .

loop_
_geom_bond_atom_site_label_1
_geom_bond_atom_site_label_2
_geom_bond_distance
_geom_bond_site_symmetry_2
C1 C6' 1.378(4) 2_666
C1 C6 1.378(4) 2_666
C1 C2 1.389(4) .
C1 H1 0.9500 .
C2 C6 1.410(4) .
C2 S3 1.719(2) .
S3 C4 1.767(4) .
C4 C5 1.344(5) .
C4 C7 1.464(4) .
C5 C6 1.437(4) .
C5 H5 0.9500 .
C6 C1 1.378(4) 2_666
C3' C4' 1.349(11) .
C3' H3' 0.9500 .
C4' C7 1.51(2) .
C4' S5' 1.793(12) .
C7 C12 1.387(4) .
C7 C8 1.389(4) .
C8 F1 1.339(3) .
C8 C9 1.371(4) .
C9 F2 1.328(3) .
C9 C10 1.375(4) .
C10 C11 1.376(4) .
C10 C13 1.501(4) .
C11 F3 1.336(3) .
C11 C12 1.374(4) .
C12 F4 1.330(3) .
C13 F6' 1.310(10) .
C13 F7 1.311(7) .
C13 F6 1.330(6) .
C13 F5' 1.335(11) .
C13 F7' 1.339(10) .
C13 F5 1.341(6) .

loop_
_geom_torsion_atom_site_label_1
_geom_torsion_atom_site_label_2
_geom_torsion_atom_site_label_3
_geom_torsion_atom_site_label_4
_geom_torsion
_geom_torsion_site_symmetry_1
_geom_torsion_site_symmetry_4
C6' C1 C2 C6 -0.3(4) 2_666 .
C6 C1 C2 C6 -0.3(4) 2_666 .
C6' C1 C2 S3 179.28(18) 2_666 .
C6 C1 C2 S3 179.28(18) 2_666 .
C1 C2 S3 C4 179.2(4) . .
C6 C2 S3 C4 -1.1(4) . .
C2 S3 C4 C5 1.1(6) . .
C2 S3 C4 C7 179.3(7) . .
C7 C4 C5 C6 -178.9(7) . .
S3 C4 C5 C6 -0.7(8) . .
C1 C2 C6 C1 0.3(4) . 2_666
S3 C2 C6 C1 -179.31(18) . 2_666
C1 C2 C6 C5 -179.4(2) . .
S3 C2 C6 C5 0.9(3) . .
C4 C5 C6 C1 -179.8(5) . 2_666
C4 C5 C6 C2 -0.1(6) . .
C5 C4 C7 C12 -3.7(12) . .
S3 C4 C7 C12 178.3(4) . .
C5 C4 C7 C8 175.3(7) . .
S3 C4 C7 C8 -2.6(9) . .
C5 C4 C7 C4' 66(17) . .
S3 C4 C7 C4' -112(19) . .
C3' C4' C7 C12 165(6) . .
S5' C4' C7 C12 4(8) . .
C3' C4' C7 C8 -24(11) . .
S5' C4' C7 C8 175(3) . .
C3' C4' C7 C4 51(11) . .
S5' C4' C7 C4 -110(24) . .
C12 C7 C8 F1 177.7(2) . .
C4 C7 C8 F1 -1.5(6) . .
C4' C7 C8 F1 6(5) . .
C12 C7 C8 C9 -1.0(4) . .
C4 C7 C8 C9 179.9(5) . .
C4' C7 C8 C9 -172(5) . .
F1 C8 C9 F2 0.6(3) . .
C7 C8 C9 F2 179.3(2) . .
F1 C8 C9 C10 -177.7(2) . .
C7 C8 C9 C10 1.0(4) . .
F2 C9 C10 C11 -178.6(2) . .
C8 C9 C10 C11 -0.3(4) . .
F2 C9 C10 C13 -2.0(4) . .
C8 C9 C10 C13 176.3(2) . .
C9 C10 C11 F3 179.3(2) . .
C13 C10 C11 F3 2.8(4) . .
C9 C10 C11 C12 -0.3(4) . .
C13 C10 C11 C12 -176.8(2) . .
F3 C11 C12 F4 0.5(4) . .
C10 C11 C12 F4 -179.8(2) . .
F3 C11 C12 C7 -179.4(2) . .
C10 C11 C12 C7 0.2(5) . .
C8 C7 C12 F4 -179.6(2) . .
C4 C7 C12 F4 -0.4(6) . .
C4' C7 C12 F4 -8(4) . .
C8 C7 C12 C11 0.4(4) . .
C4 C7 C12 C11 179.5(5) . .
C4' C7 C12 C11 172(4) . .
C9 C10 C13 F6' 23.8(17) . .
C11 C10 C13 F6' -159.9(17) . .
C9 C10 C13 F7 160.1(7) . .
C11 C10 C13 F7 -23.6(8) . .
C9 C10 C13 F6 -75.1(8) . .
C11 C10 C13 F6 101.2(8) . .
C9 C10 C13 F5' 147.4(11) . .
C11 C10 C13 F5' -36.2(11) . .
C9 C10 C13 F7' -101.4(13) . .
C11 C10 C13 F7' 74.9(13) . .
C9 C10 C13 F5 41.8(4) . .
C11 C10 C13 F5 -141.8(4) . .
